data_4127770
loop_
_publ_author_name
'Barton, Lisa M.'
'Edwards, Jacob T.'
'Johnson, Eric C.'
'Bukowski, Eric J.'
'Sausa, Rosario C.'
'Byrd, Edward F. C.'
'Orlicki, Joshua A.'
'Sabatini, Jesse J.'
'Baran, Phil S.'

_publ_section_title
;
 Impact of Stereo- and Regiochemistry on Energetic Materials.
;
_journal_issue 32
_journal_name_full 'Journal of the American Chemical Society'
_journal_page_first 12531
_journal_page_last 12535
_journal_paper_doi 10.1021/jacs.9b06961
_journal_volume 141
_journal_year 2019
_chemical_formula_moiety 'C8 H12 N4 O12'
_chemical_formula_sum 'C8 H12 N4 O12'
_chemical_formula_weight 356.22
_space_group_crystal_system monoclinic
_space_group_IT_number 14
_space_group_name_Hall '-P 2yn'
_space_group_name_H-M_alt 'P 1 21/n 1'
_symmetry_space_group_name_Hall '-P 2yn'
_symmetry_space_group_name_H-M 'P 1 21/n 1'
_atom_sites_solution_hydrogens difmap
_atom_sites_solution_primary dual
_audit_creation_date 2019-06-20
_audit_creation_method
;
Olex2 1.2
(compiled 2016.09.09 svn.r3337 for OlexSys, GUI svn.r5227)
;
_cell_angle_alpha 90
_cell_angle_beta 93.400(3)
_cell_angle_gamma 90
_cell_formula_units_Z 6
_cell_length_a 6.2457(2)
_cell_length_b 23.7522(7)
_cell_length_c 15.0056(4)
_cell_measurement_reflns_used 6696
_cell_measurement_temperature 298.00(10)
_cell_measurement_theta_max 26.3280
_cell_measurement_theta_min 2.7030
_cell_volume 2222.15(11)
_computing_cell_refinement 'CrysAlisPro 1.171.38.43d (Rigaku OD, 2015)'
_computing_data_collection 'CrysAlisPro 1.171.38.43d (Rigaku OD, 2015)'
_computing_data_reduction 'CrysAlisPro 1.171.38.43d (Rigaku OD, 2015)'
_computing_molecular_graphics 'Olex2 (Dolomanov et al., 2009)'
_computing_publication_material 'Olex2 (Dolomanov et al., 2009)'
_computing_structure_refinement 'ShelXL (Sheldrick, 2015)'
_computing_structure_solution 'ShelXT (Sheldrick, 2015)'
_diffrn_ambient_environment air
_diffrn_ambient_temperature 298.00(10)
_diffrn_detector 'CCD plate'
_diffrn_detector_area_resol_mean 8.0945
_diffrn_detector_type EosS2
_diffrn_measured_fraction_theta_full 1.000
_diffrn_measured_fraction_theta_max 1.000
_diffrn_measurement_details
;
List of Runs (angles in degrees, time in seconds):

  # Type    Start    End  Width  t~exp~   \w     \q     \k     \f   Frames
--------------------------------------------------------------------------
  1  \w     57.00 116.00   1.00   11.05    --   25.07 178.00 150.00   59
  2  \w    -55.00 109.00   1.00   11.05    --   25.07  19.00 150.00  164
  3  \w   -107.00  14.00   1.00   11.05    --  -26.94 -77.00-150.00  121
  4  \w    -49.00  60.00   1.00   11.05    --   25.07 -57.00  90.00  109
  5  \w    -44.00  -6.00   1.00   11.05    --   25.07 130.00   4.46   38
  6  \w     57.00 116.00   1.00   11.05    --   25.07 178.00   0.00   59
  7  \w   -101.00 -76.00   1.00   11.05    --  -26.94 -57.00 -60.00   25
;
_diffrn_measurement_device 'four-circle diffractometer'
_diffrn_measurement_device_type 'SuperNova, Dualflex, EosS2'
_diffrn_measurement_method '\w scans'
_diffrn_orient_matrix_type 'CrysAlisPro convention (1999,Acta A55,543-557)'
_diffrn_orient_matrix_UB_11 0.0336667000
_diffrn_orient_matrix_UB_12 0.0073186000
_diffrn_orient_matrix_UB_13 -0.0428226000
_diffrn_orient_matrix_UB_21 0.0750460000
_diffrn_orient_matrix_UB_22 0.0193033000
_diffrn_orient_matrix_UB_23 0.0199617000
_diffrn_orient_matrix_UB_31 0.0785195000
_diffrn_orient_matrix_UB_32 -0.0215870000
_diffrn_orient_matrix_UB_33 0.0032886000
_diffrn_radiation_monochromator graphite
_diffrn_radiation_probe x-ray
_diffrn_radiation_type MoK\a
_diffrn_radiation_wavelength 0.71073
_diffrn_reflns_av_R_equivalents 0.0235
_diffrn_reflns_av_unetI/netI 0.0192
_diffrn_reflns_Laue_measured_fraction_full 1.000
_diffrn_reflns_Laue_measured_fraction_max 1.000
_diffrn_reflns_limit_h_max 7
_diffrn_reflns_limit_h_min -7
_diffrn_reflns_limit_k_max 29
_diffrn_reflns_limit_k_min -29
_diffrn_reflns_limit_l_max 18
_diffrn_reflns_limit_l_min -18
_diffrn_reflns_number 18585
_diffrn_reflns_point_group_measured_fraction_full 1.000
_diffrn_reflns_point_group_measured_fraction_max 1.000
_diffrn_reflns_theta_full 26.000
_diffrn_reflns_theta_max 26.370
_diffrn_reflns_theta_min 1.607
_diffrn_source 'fine-focus sealed X-ray tube'
_diffrn_source_type 'Enhance (Mo) X-ray Source'
_exptl_absorpt_coefficient_mu 0.153
_exptl_absorpt_correction_T_max 1.00000
_exptl_absorpt_correction_T_min 0.67346
_exptl_absorpt_correction_type multi-scan
_exptl_absorpt_process_details
;
CrysAlisPro 1.171.38.43d (Rigaku Oxford Diffraction, 2015)
Empirical absorption correction using spherical harmonics,
 implemented in SCALE3 ABSPACK scaling algorithm.
;
_exptl_crystal_colour 'clear colourless'
_exptl_crystal_colour_lustre clear
_exptl_crystal_colour_primary colourless
_exptl_crystal_density_diffrn 1.597
_exptl_crystal_description irregular
_exptl_crystal_F_000 1104
_exptl_crystal_size_max 0.35
_exptl_crystal_size_mid 0.24
_exptl_crystal_size_min 0.23
_refine_diff_density_max 0.197
_refine_diff_density_min -0.325
_refine_diff_density_rms 0.038
_refine_ls_extinction_method none
_refine_ls_goodness_of_fit_ref 1.041
_refine_ls_hydrogen_treatment refall
_refine_ls_matrix_type full
_refine_ls_number_parameters 397
_refine_ls_number_reflns 4544
_refine_ls_number_restraints 0
_refine_ls_restrained_S_all 1.041
_refine_ls_R_factor_all 0.0554
_refine_ls_R_factor_gt 0.0421
_refine_ls_shift/su_max 0.001
_refine_ls_shift/su_mean 0.000
_refine_ls_structure_factor_coef Fsqd
_refine_ls_weighting_details 'w=1/[\s^2^(Fo^2^)+(0.0380P)^2^+0.8260P] where P=(Fo^2^+2Fc^2^)/3'
_refine_ls_weighting_scheme calc
_refine_ls_wR_factor_gt 0.0937
_refine_ls_wR_factor_ref 0.1005
_reflns_Friedel_coverage 0.000
_reflns_number_gt 3616
_reflns_number_total 4544
_reflns_threshold_expression 'I > 2\s(I)'
_cod_data_source_file ja9b06961_si_003.cif
_cod_data_source_block 1-1-3-3-TNCB
_cod_database_code 4127770
_shelx_space_group_comment
;
The symmetry employed for this shelxl refinement is uniquely defined
by the following loop, which should always be used as a source of
symmetry information in preference to the above space-group names.
They are only intended as comments.
;
_reflns_odcompleteness_completeness 99.96
_reflns_odcompleteness_iscentric 1
_reflns_odcompleteness_theta 26.32
_olex2_refinement_description
;
;
_shelx_shelxl_version_number 2016/4
_olex2_submission_special_instructions 'No special instructions were received'
_oxdiff_exptl_absorpt_empirical_details
;
Empirical correction (ABSPACK) includes:
- Absorption correction using spherical harmonics
- Frame scaling
;
_oxdiff_exptl_absorpt_empirical_full_max 1.682
_oxdiff_exptl_absorpt_empirical_full_min 0.596

loop_
_space_group_symop_operation_xyz
'x, y, z'
'-x+1/2, y+1/2, -z+1/2'
'-x, -y, -z'
'x-1/2, -y-1/2, z-1/2'

loop_
_atom_site_label
_atom_site_type_symbol
_atom_site_fract_x
_atom_site_fract_y
_atom_site_fract_z
_atom_site_U_iso_or_equiv
_atom_site_adp_type
_atom_site_occupancy
_atom_site_site_symmetry_order
_atom_site_calc_flag
O1 O 0.6723(2) 0.20962(5) 0.42681(8) 0.0459(3) Uani 1 1 d
O2 O 0.7714(4) 0.13029(6) 0.37227(13) 0.0980(7) Uani 1 1 d
O3 O 0.9700(3) 0.20241(8) 0.35384(14) 0.0859(6) Uani 1 1 d
O4 O 0.85076(18) 0.28613(5) 0.61238(7) 0.0423(3) Uani 1 1 d
O5 O 0.8145(3) 0.24088(8) 0.73949(10) 0.0738(5) Uani 1 1 d
O6 O 1.1143(3) 0.28170(8) 0.71190(10) 0.0794(5) Uani 1 1 d
O7 O 0.05325(17) 0.36698(5) 0.35696(7) 0.0393(3) Uani 1 1 d
O8 O 0.0701(3) 0.41765(8) 0.23396(10) 0.0772(5) Uani 1 1 d
O9 O -0.2210(2) 0.37432(7) 0.26339(10) 0.0705(5) Uani 1 1 d
O10 O 0.2514(2) 0.44535(5) 0.53966(8) 0.0444(3) Uani 1 1 d
O11 O 0.1747(3) 0.52616(7) 0.59462(12) 0.0854(5) Uani 1 1 d
O12 O 0.0212(3) 0.45300(8) 0.64504(14) 0.0918(6) Uani 1 1 d
N1 N 0.8206(3) 0.17840(7) 0.38080(10) 0.0514(4) Uani 1 1 d
N2 N 0.9309(3) 0.26785(8) 0.69573(10) 0.0540(4) Uani 1 1 d
N3 N 0.1375(3) 0.47703(7) 0.59881(12) 0.0555(4) Uani 1 1 d
N4 N -0.0378(3) 0.38831(7) 0.27749(10) 0.0488(4) Uani 1 1 d
C1 C 0.5782(2) 0.29482(6) 0.49817(10) 0.0299(3) Uani 1 1 d
C2 C 0.3331(3) 0.29461(7) 0.47310(12) 0.0332(4) Uani 1 1 d
H2A H 0.250(3) 0.2787(7) 0.5180(12) 0.035(4) Uiso 1 1 d
H2B H 0.292(3) 0.2752(7) 0.4192(12) 0.039(5) Uiso 1 1 d
C3 C 0.3324(2) 0.35995(6) 0.46883(10) 0.0295(3) Uani 1 1 d
C4 C 0.5782(2) 0.36022(7) 0.49198(12) 0.0323(3) Uani 1 1 d
H4A H 0.661(3) 0.3747(7) 0.4457(12) 0.037(5) Uiso 1 1 d
H4B H 0.621(3) 0.3798(7) 0.5471(12) 0.038(5) Uiso 1 1 d
C5 C 0.7167(3) 0.26936(7) 0.42949(11) 0.0336(4) Uani 1 1 d
H5A H 0.865(3) 0.2738(7) 0.4456(12) 0.040(5) Uiso 1 1 d
H5B H 0.684(3) 0.2846(7) 0.3709(12) 0.037(4) Uiso 1 1 d
C6 C 0.6277(3) 0.27146(8) 0.59082(11) 0.0359(4) Uani 1 1 d
H6A H 0.614(3) 0.2308(8) 0.5922(12) 0.040(5) Uiso 1 1 d
H6B H 0.542(3) 0.2892(8) 0.6351(12) 0.042(5) Uiso 1 1 d
C7 C 0.2019(3) 0.38573(7) 0.54022(12) 0.0349(4) Uani 1 1 d
H7A H 0.244(3) 0.3712(7) 0.5996(13) 0.042(5) Uiso 1 1 d
H7B H 0.052(3) 0.3813(7) 0.5275(12) 0.041(5) Uiso 1 1 d
C8 C 0.2749(3) 0.38395(8) 0.37708(11) 0.0364(4) Uani 1 1 d
H8A H 0.282(3) 0.4244(8) 0.3757(11) 0.039(5) Uiso 1 1 d
H8B H 0.361(3) 0.3677(7) 0.3321(12) 0.040(5) Uiso 1 1 d
O1A O 0.7576(2) 0.43330(6) 0.83403(8) 0.0524(3) Uani 1 1 d
O2A O 0.6342(4) 0.39162(10) 0.71411(11) 0.1036(7) Uani 1 1 d
O3A O 0.4966(4) 0.47184(11) 0.74912(13) 0.1115(8) Uani 1 1 d
O4A O 0.63552(18) 0.41210(5) 1.04669(8) 0.0436(3) Uani 1 1 d
O5A O 0.3886(3) 0.36325(7) 1.10473(12) 0.0802(5) Uani 1 1 d
O6A O 0.6856(3) 0.32234(6) 1.07897(12) 0.0833(6) Uani 1 1 d
N1A N 0.6151(4) 0.43306(11) 0.75927(12) 0.0729(6) Uani 1 1 d
N2A N 0.5664(3) 0.36115(7) 1.07906(10) 0.0505(4) Uani 1 1 d
C1A C 0.8803(2) 0.46887(6) 0.97460(10) 0.0302(3) Uani 1 1 d
C2A C 0.8815(3) 0.51847(8) 1.04200(12) 0.0356(4) Uani 1 1 d
H2AA H 0.785(3) 0.5491(8) 1.0234(12) 0.045(5) Uiso 1 1 d
H2AB H 0.858(3) 0.5074(8) 1.1015(13) 0.043(5) Uiso 1 1 d
C5A C 0.7241(3) 0.47899(8) 0.89543(11) 0.0379(4) Uani 1 1 d
H5AA H 0.574(3) 0.4779(7) 0.9133(12) 0.043(5) Uiso 1 1 d
H5AB H 0.748(3) 0.5141(8) 0.8666(12) 0.044(5) Uiso 1 1 d
C6A C 0.8512(3) 0.41146(7) 1.01515(12) 0.0359(4) Uani 1 1 d
H6AA H 0.860(3) 0.3815(8) 0.9710(12) 0.041(5) Uiso 1 1 d
H6AB H 0.953(3) 0.4049(8) 1.0649(13) 0.046(5) Uiso 1 1 d

loop_
_atom_site_aniso_label
_atom_site_aniso_U_11
_atom_site_aniso_U_22
_atom_site_aniso_U_33
_atom_site_aniso_U_23
_atom_site_aniso_U_13
_atom_site_aniso_U_12
O1 0.0611(8) 0.0308(6) 0.0477(7) -0.0015(5) 0.0194(6) 0.0023(5)
O2 0.170(2) 0.0312(9) 0.0994(14) 0.0001(9) 0.0611(13) 0.0120(10)
O3 0.0503(9) 0.0900(13) 0.1199(15) -0.0452(11) 0.0261(9) -0.0030(9)
O4 0.0408(6) 0.0546(8) 0.0303(6) 0.0078(5) -0.0085(5) 0.0005(5)
O5 0.0894(12) 0.0948(13) 0.0366(8) 0.0213(8) -0.0012(8) 0.0042(10)
O6 0.0625(10) 0.1174(15) 0.0544(9) 0.0012(9) -0.0295(8) 0.0004(9)
O7 0.0368(6) 0.0472(7) 0.0328(6) 0.0102(5) -0.0070(5) -0.0015(5)
O8 0.0753(10) 0.1135(14) 0.0420(8) 0.0363(9) -0.0025(7) -0.0153(10)
O9 0.0529(9) 0.1026(13) 0.0529(9) 0.0127(8) -0.0220(7) -0.0092(8)
O10 0.0557(7) 0.0306(6) 0.0481(7) -0.0034(5) 0.0121(6) 0.0016(5)
O11 0.1253(15) 0.0356(9) 0.0964(13) -0.0106(8) 0.0172(11) 0.0136(9)
O12 0.1018(14) 0.0762(12) 0.1039(14) -0.0247(11) 0.0607(12) -0.0064(10)
N1 0.0691(11) 0.0422(10) 0.0429(9) -0.0011(7) 0.0041(8) 0.0172(8)
N2 0.0645(11) 0.0663(11) 0.0299(8) 0.0017(8) -0.0096(8) 0.0116(9)
N3 0.0628(11) 0.0457(10) 0.0582(11) -0.0109(8) 0.0061(9) 0.0122(8)
N4 0.0515(9) 0.0647(11) 0.0293(8) 0.0080(7) -0.0057(7) 0.0020(8)
C1 0.0301(8) 0.0289(8) 0.0303(8) 0.0009(6) -0.0017(6) -0.0002(6)
C2 0.0315(8) 0.0296(8) 0.0380(9) 0.0003(7) -0.0023(7) -0.0022(6)
C3 0.0294(7) 0.0275(8) 0.0313(8) 0.0013(6) -0.0010(6) -0.0011(6)
C4 0.0308(8) 0.0305(9) 0.0352(9) -0.0010(7) -0.0021(7) -0.0027(6)
C5 0.0361(9) 0.0319(8) 0.0324(9) 0.0001(7) -0.0002(7) -0.0022(7)
C6 0.0365(9) 0.0385(10) 0.0324(9) 0.0023(7) 0.0002(7) 0.0006(7)
C7 0.0358(9) 0.0335(9) 0.0354(9) 0.0007(7) 0.0018(7) -0.0021(7)
C8 0.0346(8) 0.0406(10) 0.0339(9) 0.0039(7) -0.0001(7) -0.0016(7)
O1A 0.0593(8) 0.0641(9) 0.0327(6) -0.0117(6) -0.0066(6) -0.0078(7)
O2A 0.1407(18) 0.1250(17) 0.0445(9) -0.0320(11) 0.0007(10) -0.0555(14)
O3A 0.1155(17) 0.137(2) 0.0749(13) 0.0127(13) -0.0536(12) 0.0004(15)
O4A 0.0394(6) 0.0361(7) 0.0559(8) 0.0126(6) 0.0073(5) -0.0041(5)
O5A 0.0598(10) 0.0848(12) 0.0974(13) 0.0265(10) 0.0160(9) -0.0264(8)
O6A 0.1236(15) 0.0316(8) 0.0985(13) 0.0063(8) 0.0394(11) 0.0028(9)
N1A 0.0829(15) 0.1007(17) 0.0334(9) -0.0003(11) -0.0092(9) -0.0374(13)
N2A 0.0655(11) 0.0414(10) 0.0445(9) 0.0035(7) 0.0028(8) -0.0177(8)
C1A 0.0280(7) 0.0325(8) 0.0301(8) -0.0040(6) 0.0010(6) -0.0035(6)
C2A 0.0304(8) 0.0393(10) 0.0373(9) -0.0094(8) 0.0045(7) -0.0040(7)
C5A 0.0390(9) 0.0401(10) 0.0341(9) 0.0024(8) -0.0021(7) -0.0049(7)
C6A 0.0362(9) 0.0363(9) 0.0350(9) -0.0004(7) 0.0024(7) 0.0017(7)

loop_
_atom_type_symbol
_atom_type_description
_atom_type_scat_dispersion_real
_atom_type_scat_dispersion_imag
_atom_type_scat_source
C C 0.0033 0.0016 'International Tables Vol C Tables 4.2.6.8 and 6.1.1.4'
H H 0.0000 0.0000 'International Tables Vol C Tables 4.2.6.8 and 6.1.1.4'
N N 0.0061 0.0033 'International Tables Vol C Tables 4.2.6.8 and 6.1.1.4'
O O 0.0106 0.0060 'International Tables Vol C Tables 4.2.6.8 and 6.1.1.4'

loop_
_geom_angle_atom_site_label_1
_geom_angle_atom_site_label_2
_geom_angle_atom_site_label_3
_geom_angle
_geom_angle_site_symmetry_1
_geom_angle_site_symmetry_3
N1 O1 C5 113.71(13) . .
N2 O4 C6 114.52(13) . .
N4 O7 C8 114.43(12) . .
N3 O10 C7 114.06(14) . .
O2 N1 O1 112.82(18) . .
O3 N1 O1 118.08(16) . .
O3 N1 O2 129.06(19) . .
O5 N2 O4 117.64(16) . .
O5 N2 O6 129.74(17) . .
O6 N2 O4 112.60(17) . .
O11 N3 O10 112.80(18) . .
O12 N3 O10 117.96(17) . .
O12 N3 O11 129.24(19) . .
O8 N4 O7 117.96(15) . .
O8 N4 O9 129.12(16) . .
O9 N4 O7 112.92(15) . .
C2 C1 C4 89.57(11) . .
C5 C1 C2 115.42(13) . .
C5 C1 C4 110.90(13) . .
C5 C1 C6 112.72(13) . .
C6 C1 C2 111.49(13) . .
C6 C1 C4 114.86(14) . .
C1 C2 H2A 113.5(10) . .
C1 C2 H2B 114.8(10) . .
H2A C2 H2B 106.2(14) . .
C3 C2 C1 90.40(11) . .
C3 C2 H2A 115.2(10) . .
C3 C2 H2B 116.6(11) . .
C2 C3 C4 89.69(11) . .
C7 C3 C2 112.04(13) . .
C7 C3 C4 113.99(13) . .
C7 C3 C8 112.51(13) . .
C8 C3 C2 114.44(14) . .
C8 C3 C4 112.32(13) . .
C1 C4 H4A 113.9(10) . .
C1 C4 H4B 115.3(10) . .
C3 C4 C1 90.32(11) . .
C3 C4 H4A 114.1(10) . .
C3 C4 H4B 114.2(10) . .
H4A C4 H4B 108.3(14) . .
O1 C5 C1 107.17(13) . .
O1 C5 H5A 107.4(11) . .
O1 C5 H5B 108.4(10) . .
C1 C5 H5A 111.8(11) . .
C1 C5 H5B 112.1(10) . .
H5A C5 H5B 109.9(15) . .
O4 C6 C1 104.94(13) . .
O4 C6 H6A 108.5(10) . .
O4 C6 H6B 107.6(11) . .
C1 C6 H6A 111.8(10) . .
C1 C6 H6B 112.2(11) . .
H6A C6 H6B 111.4(15) . .
O10 C7 C3 105.50(13) . .
O10 C7 H7A 107.7(10) . .
O10 C7 H7B 108.4(11) . .
C3 C7 H7A 112.0(11) . .
C3 C7 H7B 112.2(11) . .
H7A C7 H7B 110.7(15) . .
O7 C8 C3 104.81(13) . .
O7 C8 H8A 108.5(10) . .
O7 C8 H8B 107.7(10) . .
C3 C8 H8A 112.8(10) . .
C3 C8 H8B 111.9(10) . .
H8A C8 H8B 110.7(15) . .
N1A O1A C5A 114.03(16) . .
N2A O4A C6A 114.82(13) . .
O2A N1A O1A 112.2(2) . .
O3A N1A O1A 117.7(2) . .
O3A N1A O2A 130.1(2) . .
O5A N2A O4A 113.02(17) . .
O6A N2A O4A 118.11(17) . .
O6A N2A O5A 128.87(18) . .
C2A C1A C2A 89.42(12) . 3_767
C5A C1A C2A 111.69(14) . .
C5A C1A C2A 115.04(14) . 3_767
C6A C1A C2A 114.78(14) . .
C6A C1A C2A 112.28(13) . 3_767
C6A C1A C5A 111.92(13) . .
C1A C2A C1A 90.57(12) . 3_767
C1A C2A H2AA 112.9(11) 3_767 .
C1A C2A H2AA 113.6(11) . .
C1A C2A H2AB 114.0(11) . .
C1A C2A H2AB 114.0(11) 3_767 .
H2AA C2A H2AB 110.5(15) . .
O1A C5A C1A 105.69(13) . .
O1A C5A H5AA 109.1(10) . .
O1A C5A H5AB 109.5(11) . .
C1A C5A H5AA 111.2(10) . .
C1A C5A H5AB 112.6(11) . .
H5AA C5A H5AB 108.8(15) . .
O4A C6A C1A 104.95(12) . .
O4A C6A H6AA 108.7(11) . .
O4A C6A H6AB 109.3(11) . .
C1A C6A H6AA 111.8(10) . .
C1A C6A H6AB 111.6(11) . .
H6AA C6A H6AB 110.2(15) . .

loop_
_geom_bond_atom_site_label_1
_geom_bond_atom_site_label_2
_geom_bond_distance
_geom_bond_site_symmetry_2
O1 N1 1.4002(19) .
O1 C5 1.4457(19) .
O2 N1 1.188(2) .
O3 N1 1.185(2) .
O4 N2 1.3891(18) .
O4 C6 1.454(2) .
O5 N2 1.195(2) .
O6 N2 1.203(2) .
O7 N4 1.3862(17) .
O7 C8 1.4564(19) .
O8 N4 1.191(2) .
O9 N4 1.198(2) .
O10 N3 1.391(2) .
O10 C7 1.450(2) .
O11 N3 1.192(2) .
O12 N3 1.181(2) .
C1 C2 1.554(2) .
C1 C4 1.556(2) .
C1 C5 1.511(2) .
C1 C6 1.512(2) .
C2 H2A 0.952(18) .
C2 H2B 0.952(18) .
C2 C3 1.553(2) .
C3 C4 1.554(2) .
C3 C7 1.514(2) .
C3 C8 1.513(2) .
C4 H4A 0.954(18) .
C4 H4B 0.971(18) .
C5 H5A 0.947(18) .
C5 H5B 0.961(18) .
C6 H6A 0.970(18) .
C6 H6B 0.974(19) .
C7 H7A 0.977(19) .
C7 H7B 0.950(18) .
C8 H8A 0.961(18) .
C8 H8B 0.967(19) .
O1A N1A 1.390(2) .
O1A C5A 1.447(2) .
O2A N1A 1.205(3) .
O3A N1A 1.186(3) .
O4A N2A 1.3827(19) .
O4A C6A 1.454(2) .
O5A N2A 1.198(2) .
O6A N2A 1.185(2) .
C1A C2A 1.552(2) .
C1A C2A 1.552(2) 3_767
C1A C5A 1.511(2) .
C1A C6A 1.509(2) .
C2A C1A 1.552(2) 3_767
C2A H2AA 0.973(19) .
C2A H2AB 0.951(19) .
C5A H5AA 0.993(19) .
C5A H5AB 0.955(19) .
C6A H6AA 0.977(19) .
C6A H6AB 0.963(19) .

loop_
_geom_torsion_atom_site_label_1
_geom_torsion_atom_site_label_2
_geom_torsion_atom_site_label_3
_geom_torsion_atom_site_label_4
_geom_torsion
_geom_torsion_site_symmetry_1
_geom_torsion_site_symmetry_4
N1 O1 C5 C1 -166.92(13) . .
N2 O4 C6 C1 -179.40(13) . .
N3 O10 C7 C3 177.15(13) . .
N4 O7 C8 C3 175.52(13) . .
C1 C2 C3 C4 1.08(13) . .
C1 C2 C3 C7 -114.80(14) . .
C1 C2 C3 C8 115.58(14) . .
C2 C1 C4 C3 1.08(13) . .
C2 C1 C5 O1 -68.16(17) . .
C2 C1 C6 O4 -167.31(13) . .
C2 C3 C4 C1 -1.08(13) . .
C2 C3 C7 O10 168.74(12) . .
C2 C3 C8 O7 64.88(17) . .
C4 C1 C2 C3 -1.08(13) . .
C4 C1 C5 O1 -168.09(12) . .
C4 C1 C6 O4 -67.32(17) . .
C4 C3 C7 O10 68.73(16) . .
C4 C3 C8 O7 165.26(13) . .
C5 O1 N1 O2 -173.64(17) . .
C5 O1 N1 O3 4.2(2) . .
C5 C1 C2 C3 -114.12(14) . .
C5 C1 C4 C3 118.25(13) . .
C5 C1 C6 O4 61.01(17) . .
C6 O4 N2 O5 2.4(2) . .
C6 O4 N2 O6 -178.63(16) . .
C6 C1 C2 C3 115.59(14) . .
C6 C1 C4 C3 -112.51(14) . .
C6 C1 C5 O1 61.53(17) . .
C7 O10 N3 O11 -177.23(16) . .
C7 O10 N3 O12 2.8(2) . .
C7 C3 C4 C1 113.02(14) . .
C7 C3 C8 O7 -64.51(17) . .
C8 O7 N4 O8 0.1(2) . .
C8 O7 N4 O9 -178.97(16) . .
C8 C3 C4 C1 -117.51(14) . .
C8 C3 C7 O10 -60.65(16) . .
N1A O1A C5A C1A 175.30(14) . .
N2A O4A C6A C1A 174.04(13) . .
C2A C1A C2A C1A 0.000(1) 3_767 3_767
C2A C1A C5A O1A 73.52(17) 3_767 .
C2A C1A C5A O1A 173.53(13) . .
C2A C1A C6A O4A 166.03(13) 3_767 .
C2A C1A C6A O4A 65.82(16) . .
C5A O1A N1A O2A -173.32(17) . .
C5A O1A N1A O3A 6.6(3) . .
C5A C1A C2A C1A -116.84(16) . 3_767
C5A C1A C6A O4A -62.83(17) . .
C6A O4A N2A O5A 179.76(16) . .
C6A O4A N2A O6A 0.4(2) . .
C6A C1A C2A C1A 114.39(15) . 3_767
C6A C1A C5A O1A -56.21(18) . .
